data_4344992
loop_
_publ_author_name
'Marts, Amy R.'
'Kaine, Joshua C.'
'Baum, Robert R.'
'Clayton, Vivien L.'
'Bennett, Jami R.'
'Cordonnier, Laura J.'
'McCarrick, Robert'
'Hasheminasab, Abed'
'Crandall, Laura A.'
'Ziegler, Christopher J.'
'Tierney, David L.'

_publ_section_title
;
 Paramagnetic Resonance of Cobalt(II) Trispyrazolylmethanes and Counterion
 Association.
;
_journal_issue 1
_journal_name_full 'Inorganic chemistry'
_journal_page_first 618
_journal_page_last 626
_journal_paper_doi 10.1021/acs.inorgchem.6b02520
_journal_volume 56
_journal_year 2017
_chemical_formula_sum 'C20 H20 B2 Co F8 N12'
_chemical_formula_weight 661.03
_space_group_crystal_system monoclinic
_space_group_IT_number 14
_space_group_name_Hall '-P 2yn'
_space_group_name_H-M_alt 'P 1 21/n 1'
_symmetry_space_group_name_Hall '-P 2yn'
_symmetry_space_group_name_H-M 'P 1 21/n 1'
_atom_sites_solution_hydrogens geom
_audit_creation_method SHELXL-2014/7
_cell_angle_alpha 90
_cell_angle_beta 101.963(2)
_cell_angle_gamma 90
_cell_formula_units_Z 2
_cell_length_a 10.3282(5)
_cell_length_b 7.7874(4)
_cell_length_c 16.8891(9)
_cell_measurement_reflns_used 5148
_cell_measurement_temperature 100(2)
_cell_measurement_theta_max 24.98
_cell_measurement_theta_min 2.47
_cell_volume 1328.89(12)
_computing_cell_refinement 'Bruker SAINT'
_computing_data_collection 'Bruker APEX2'
_computing_data_reduction 'Bruker SAINT'
_computing_molecular_graphics 'Bruker SHELXTL'
_computing_publication_material 'Bruker SHELXTL'
_computing_structure_refinement 'SHELXL-2014/7 (Sheldrick, 2014)'
_computing_structure_solution 'SHELXS-97 (Sheldrick, 2008)'
_diffrn_ambient_temperature 100(2)
_diffrn_measured_fraction_theta_full 0.995
_diffrn_measured_fraction_theta_max 0.995
_diffrn_measurement_device_type 'Bruker APEX-II CCD'
_diffrn_measurement_method '\f and \w scans'
_diffrn_radiation_type MoK\a
_diffrn_radiation_wavelength 0.71073
_diffrn_reflns_av_R_equivalents 0.0313
_diffrn_reflns_av_unetI/netI 0.0259
_diffrn_reflns_Laue_measured_fraction_full 0.995
_diffrn_reflns_Laue_measured_fraction_max 0.995
_diffrn_reflns_limit_h_max 12
_diffrn_reflns_limit_h_min -11
_diffrn_reflns_limit_k_max 9
_diffrn_reflns_limit_k_min -9
_diffrn_reflns_limit_l_max 17
_diffrn_reflns_limit_l_min -20
_diffrn_reflns_number 10788
_diffrn_reflns_point_group_measured_fraction_full 0.995
_diffrn_reflns_point_group_measured_fraction_max 0.995
_diffrn_reflns_theta_full 25.085
_diffrn_reflns_theta_max 25.085
_diffrn_reflns_theta_min 2.134
_exptl_absorpt_coefficient_mu 0.739
_exptl_absorpt_correction_T_max .7452
_exptl_absorpt_correction_T_min .6416
_exptl_absorpt_correction_type multi-scan
_exptl_absorpt_process_details SADABS
_exptl_crystal_colour yellow
_exptl_crystal_density_diffrn 1.652
_exptl_crystal_density_meas ?
_exptl_crystal_description Block
_exptl_crystal_F_000 666
_exptl_crystal_size_max 0.512
_exptl_crystal_size_mid 0.364
_exptl_crystal_size_min 0.356
_refine_diff_density_max 2.712
_refine_diff_density_min -1.075
_refine_diff_density_rms 0.142
_refine_ls_extinction_method none
_refine_ls_goodness_of_fit_ref 0.976
_refine_ls_hydrogen_treatment constr
_refine_ls_matrix_type full
_refine_ls_number_parameters 196
_refine_ls_number_reflns 2360
_refine_ls_number_restraints 0
_refine_ls_restrained_S_all 0.976
_refine_ls_R_factor_all 0.0774
_refine_ls_R_factor_gt 0.0728
_refine_ls_shift/su_max 0.000
_refine_ls_shift/su_mean 0.000
_refine_ls_structure_factor_coef Fsqd
_refine_ls_weighting_details 'w=1/[\s^2^(Fo^2^)+(0.1136P)^2^+9.1570P] where P=(Fo^2^+2Fc^2^)/3'
_refine_ls_weighting_scheme calc
_refine_ls_wR_factor_gt 0.1872
_refine_ls_wR_factor_ref 0.1917
_reflns_Friedel_coverage 0.000
_reflns_number_gt 2147
_reflns_number_total 2360
_reflns_threshold_expression 'I > 2\s(I)'
_cod_data_source_file ic6b02520_si_001.cif
_cod_data_source_block Co(Tpz)2BF4
_cod_depositor_comments
;
The following automatic conversions were performed:

'_exptl_crystal_density_meas' value 'not measured' was changed to '?'
- the value is perceived as not measured.

Automatic conversion script
Id: cif_fix_values 4268 2015-11-12 08:31:59Z antanas 

 Adding full bibliography for 4344992--4344993.cif.
;
_cod_database_code 4344992
_shelx_shelxl_version_number 2014/7
_shelx_space_group_comment
; 
The symmetry employed for this shelxl refinement is uniquely defined 
by the following loop, which should always be used as a source of 
symmetry information in preference to the above space-group names. 
They are only intended as comments. 
;
_shelx_estimated_absorpt_t_min 0.703
_shelx_estimated_absorpt_t_max 0.779

loop_
_space_group_symop_operation_xyz
'x, y, z'
'-x+1/2, y+1/2, -z+1/2'
'-x, -y, -z'
'x-1/2, -y-1/2, z-1/2'

loop_
_atom_site_label
_atom_site_type_symbol
_atom_site_fract_x
_atom_site_fract_y
_atom_site_fract_z
_atom_site_U_iso_or_equiv
_atom_site_adp_type
_atom_site_occupancy
_atom_site_site_symmetry_order
_atom_site_calc_flag
_atom_site_refinement_flags_posn
_atom_site_refinement_flags_adp
_atom_site_refinement_flags_occupancy
B1 B 0.4957(6) 0.7492(9) 0.3238(5) 0.0393(18) Uani 1 1 d . . .
C1 C 1.3272(4) 0.1422(6) 0.4006(3) 0.0193(10) Uani 1 1 d . . .
H1 H 1.4006 0.1050 0.3793 0.023 Uiso 1 1 calc R U .
C2 C 1.2917(5) 0.3076(6) 0.4110(3) 0.0218(10) Uani 1 1 d . . .
H2 H 1.3344 0.4088 0.3983 0.026 Uiso 1 1 calc R U .
C3 C 1.1791(5) 0.2969(6) 0.4444(3) 0.0212(10) Uani 1 1 d . . .
H3 H 1.1322 0.3933 0.4585 0.025 Uiso 1 1 calc R U .
C4 C 1.0982(5) 0.2527(6) 0.6513(3) 0.0193(10) Uani 1 1 d . . .
H4 H 1.1904 0.2480 0.6523 0.023 Uiso 1 1 calc R U .
C5 C 1.0401(5) 0.3547(6) 0.7032(3) 0.0219(10) Uani 1 1 d . . .
H5 H 1.0836 0.4304 0.7443 0.026 Uiso 1 1 calc R U .
C6 C 0.9081(5) 0.3217(6) 0.6818(3) 0.0182(9) Uani 1 1 d . . .
H6 H 0.8412 0.3707 0.7057 0.022 Uiso 1 1 calc R U .
C7 C 0.8073(4) 0.2473(6) 0.3762(3) 0.0187(9) Uani 1 1 d . . .
H7 H 0.8517 0.2411 0.3323 0.022 Uiso 1 1 calc R U .
C8 C 0.6957(5) 0.3487(6) 0.3769(3) 0.0222(10) Uani 1 1 d . . .
H8 H 0.6516 0.4223 0.3351 0.027 Uiso 1 1 calc R U .
C9 C 0.6637(4) 0.3201(6) 0.4498(3) 0.0187(10) Uani 1 1 d . . .
H9 H 0.5925 0.3709 0.4691 0.022 Uiso 1 1 calc R U .
C10 C 0.7677(4) 0.1444(6) 0.5717(3) 0.0151(9) Uani 1 1 d . . .
H10 H 0.6929 0.1905 0.5946 0.018 Uiso 1 1 calc R U .
Co1 Co 1.0000 0.0000 0.5000 0.0124(3) Uani 1 2 d S . P
F1 F 0.5863(4) 0.8760(7) 0.3622(4) 0.091(2) Uani 1 1 d . . .
F2 F 0.3816(3) 0.8374(4) 0.28835(17) 0.0268(7) Uani 1 1 d . . .
F3 F 0.4696(3) 0.6444(3) 0.38470(17) 0.0252(7) Uani 1 1 d . . .
F4 F 0.5539(6) 0.6704(8) 0.2726(3) 0.103(2) Uani 1 1 d . . .
N1 N 1.1461(4) 0.1349(5) 0.4539(2) 0.0169(8) Uani 1 1 d . . .
N2 N 1.2382(4) 0.0410(5) 0.4266(2) 0.0158(8) Uani 1 1 d . . .
N3 N 1.0069(4) 0.1637(5) 0.6007(2) 0.0160(8) Uani 1 1 d . . .
N4 N 0.8893(4) 0.2065(5) 0.6205(2) 0.0161(8) Uani 1 1 d . . .
N5 N 0.8426(4) 0.1606(5) 0.4451(2) 0.0175(8) Uani 1 1 d . . .
N6 N 0.7521(3) 0.2057(5) 0.4898(2) 0.0147(8) Uani 1 1 d . . .

loop_
_atom_site_aniso_label
_atom_site_aniso_U_11
_atom_site_aniso_U_22
_atom_site_aniso_U_33
_atom_site_aniso_U_23
_atom_site_aniso_U_13
_atom_site_aniso_U_12
B1 0.027(3) 0.039(4) 0.064(5) 0.035(3) 0.037(3) 0.020(3)
C1 0.017(2) 0.021(2) 0.022(2) 0.0004(18) 0.0074(18) -0.0048(18)
C2 0.022(2) 0.018(2) 0.027(2) 0.0034(19) 0.0086(19) -0.0058(19)
C3 0.022(2) 0.014(2) 0.028(2) -0.0004(19) 0.0067(19) 0.0007(18)
C4 0.019(2) 0.020(2) 0.019(2) -0.0016(18) 0.0029(18) -0.0022(18)
C5 0.027(2) 0.017(2) 0.021(2) -0.0040(18) 0.0027(19) -0.0005(19)
C6 0.026(2) 0.013(2) 0.015(2) -0.0003(17) 0.0044(18) 0.0038(18)
C7 0.019(2) 0.021(2) 0.015(2) 0.0019(18) 0.0017(17) 0.0010(18)
C8 0.024(2) 0.017(2) 0.024(2) 0.0001(18) 0.0005(19) 0.0043(19)
C9 0.016(2) 0.012(2) 0.026(2) -0.0014(18) 0.0006(18) 0.0061(17)
C10 0.015(2) 0.013(2) 0.019(2) -0.0007(17) 0.0091(17) 0.0002(16)
Co1 0.0113(5) 0.0115(5) 0.0156(5) -0.0009(3) 0.0055(3) 0.0009(3)
F1 0.040(2) 0.075(3) 0.147(5) 0.069(3) -0.008(3) -0.019(2)
F2 0.0227(14) 0.0300(16) 0.0302(16) 0.0079(12) 0.0113(12) 0.0097(12)
F3 0.0298(15) 0.0197(14) 0.0324(15) 0.0086(12) 0.0209(12) 0.0040(11)
F4 0.145(5) 0.115(4) 0.080(3) 0.071(3) 0.091(3) 0.107(4)
N1 0.0166(18) 0.0141(18) 0.022(2) -0.0005(15) 0.0093(15) 0.0012(15)
N2 0.0157(18) 0.0129(18) 0.0211(19) -0.0005(15) 0.0091(15) 0.0007(15)
N3 0.0143(18) 0.0174(19) 0.0174(19) -0.0028(15) 0.0055(15) 0.0010(14)
N4 0.0166(18) 0.0149(18) 0.0190(19) -0.0009(15) 0.0089(15) 0.0031(15)
N5 0.0156(18) 0.0179(19) 0.021(2) 0.0013(15) 0.0087(15) 0.0022(15)
N6 0.0124(17) 0.0139(18) 0.0193(18) -0.0013(15) 0.0070(14) 0.0041(14)

loop_
_atom_type_symbol
_atom_type_description
_atom_type_scat_dispersion_real
_atom_type_scat_dispersion_imag
_atom_type_scat_source
C C 0.0033 0.0016 'International Tables Vol C Tables 4.2.6.8 and 6.1.1.4'
H H 0.0000 0.0000 'International Tables Vol C Tables 4.2.6.8 and 6.1.1.4'
N N 0.0061 0.0033 'International Tables Vol C Tables 4.2.6.8 and 6.1.1.4'
B B 0.0013 0.0007 'International Tables Vol C Tables 4.2.6.8 and 6.1.1.4'
F F 0.0171 0.0103 'International Tables Vol C Tables 4.2.6.8 and 6.1.1.4'
Co Co 0.3494 0.9721 'International Tables Vol C Tables 4.2.6.8 and 6.1.1.4'

loop_
_geom_angle_atom_site_label_1
_geom_angle_atom_site_label_2
_geom_angle_atom_site_label_3
_geom_angle
_geom_angle_site_symmetry_1
_geom_angle_site_symmetry_3
F4 B1 F3 113.8(5) . .
F4 B1 F2 114.4(6) . .
F3 B1 F2 109.5(4) . .
F4 B1 F1 106.3(6) . .
F3 B1 F1 106.4(6) . .
F2 B1 F1 105.8(5) . .
N2 C1 C2 106.9(4) . .
C1 C2 C3 105.4(4) . .
N1 C3 C2 111.2(4) . .
N3 C4 C5 111.0(4) . .
C6 C5 C4 105.2(4) . .
N4 C6 C5 107.8(4) . .
N5 C7 C8 110.8(4) . .
C9 C8 C7 105.8(4) . .
N6 C9 C8 107.1(4) . .
N4 C10 N6 110.5(3) . .
N4 C10 N2 111.1(4) . 3_756
N6 C10 N2 110.7(4) . 3_756
N5 Co1 N5 180.0 . 3_756
N5 Co1 N3 83.70(14) . .
N5 Co1 N3 96.30(14) 3_756 .
N5 Co1 N3 96.30(14) . 3_756
N5 Co1 N3 83.70(14) 3_756 3_756
N3 Co1 N3 180.0 . 3_756
N5 Co1 N1 95.01(14) . .
N5 Co1 N1 84.99(14) 3_756 .
N3 Co1 N1 95.13(14) . .
N3 Co1 N1 84.87(14) 3_756 .
N5 Co1 N1 84.99(14) . 3_756
N5 Co1 N1 95.01(14) 3_756 3_756
N3 Co1 N1 84.87(14) . 3_756
N3 Co1 N1 95.13(14) 3_756 3_756
N1 Co1 N1 180.0 . 3_756
C3 N1 N2 104.9(4) . .
C3 N1 Co1 137.6(3) . .
N2 N1 Co1 117.5(3) . .
C1 N2 N1 111.6(4) . .
C1 N2 C10 128.6(4) . 3_756
N1 N2 C10 119.8(4) . 3_756
C4 N3 N4 105.3(4) . .
C4 N3 Co1 137.1(3) . .
N4 N3 Co1 117.4(3) . .
C6 N4 N3 110.8(4) . .
C6 N4 C10 129.2(4) . .
N3 N4 C10 119.6(3) . .
C7 N5 N6 105.0(4) . .
C7 N5 Co1 137.1(3) . .
N6 N5 Co1 117.7(3) . .
C9 N6 N5 111.3(4) . .
C9 N6 C10 128.8(4) . .
N5 N6 C10 119.6(3) . .

loop_
_geom_bond_atom_site_label_1
_geom_bond_atom_site_label_2
_geom_bond_distance
_geom_bond_site_symmetry_2
B1 F4 1.304(8) .
B1 F3 1.382(6) .
B1 F2 1.389(7) .
B1 F1 1.421(10) .
C1 N2 1.351(6) .
C1 C2 1.361(7) .
C2 C3 1.396(7) .
C3 N1 1.325(6) .
C4 N3 1.329(6) .
C4 C5 1.406(7) .
C5 C6 1.360(7) .
C6 N4 1.354(6) .
C7 N5 1.330(6) .
C7 C8 1.399(7) .
C8 C9 1.358(7) .
C9 N6 1.352(6) .
C10 N4 1.436(6) .
C10 N6 1.441(6) .
C10 N2 1.446(5) 3_756
Co1 N5 2.108(4) .
Co1 N5 2.108(4) 3_756
Co1 N3 2.115(4) .
Co1 N3 2.115(4) 3_756
Co1 N1 2.115(4) .
Co1 N1 2.115(4) 3_756
N1 N2 1.354(5) .
N2 C10 1.446(5) 3_756
N3 N4 1.365(5) .
N5 N6 1.363(5) .
